data_1516308
loop_
_publ_author_name
'Amri, Mahrez'
'Clarkson, Guy J.'
'Walton, Richard I.'

_publ_section_title
;
 Anisotropic Thermal Expansion of SiO2and AlPO4Clathrasils with the
 AST-Type Structure
;
_journal_issue 14
_journal_name_full 'The Journal of Physical Chemistry C'
_journal_page_first 6726
_journal_paper_doi 10.1021/jp100368e
_journal_volume 114
_journal_year 2010
_chemical_formula_sum 'C7 H14 F N O20 Si10'
_chemical_formula_weight 732.09
_chemical_name_systematic
; 
 ? 
;
_space_group_IT_number 87
_symmetry_cell_setting tetragonal
_symmetry_space_group_name_Hall '-I 4'
_symmetry_space_group_name_H-M 'I 4/m'
_atom_sites_solution_primary direct
_atom_sites_solution_secondary difmap
_audit_creation_method SHELXL-97
_cell_angle_alpha 90.00
_cell_angle_beta 90.00
_cell_angle_gamma 90.00
_cell_formula_units_Z 2
_cell_length_a 9.1454(4)
_cell_length_b 9.1454(4)
_cell_length_c 13.3651(8)
_cell_measurement_reflns_used 1163
_cell_measurement_temperature 150(2)
_cell_measurement_theta_max 28.95
_cell_measurement_theta_min 3.04
_cell_volume 1117.83(10)
_computing_cell_refinement 'CrysAlis RED, Oxford Diffraction Ltd'
_computing_data_collection 'CrysAlis CCD, Oxford Diffraction Ltd'
_computing_data_reduction 'CrysAlis RED, Oxford Diffraction Ltd'
_computing_molecular_graphics 'SHELXTL (Sheldrick, 1997)'
_computing_publication_material 'SHELXTL (Sheldrick, 1997)'
_computing_structure_refinement 'SHELXL-97 (Sheldrick, 1997)'
_computing_structure_solution 'SHELXS-97 (Sheldrick, 1990)'
_diffrn_ambient_temperature 150(2)
_diffrn_detector_area_resol_mean 10.2833
_diffrn_measured_fraction_theta_full 0.991
_diffrn_measured_fraction_theta_max 0.887
_diffrn_measurement_device_type 'Oxford Diffraction Gemini R'
_diffrn_measurement_method '\f & \w scans'
_diffrn_radiation_monochromator graphite
_diffrn_radiation_source 'Enhance (Mo) X-ray Source'
_diffrn_radiation_type MoK\a
_diffrn_radiation_wavelength 0.71073
_diffrn_reflns_av_R_equivalents 0.0201
_diffrn_reflns_av_sigmaI/netI 0.0269
_diffrn_reflns_limit_h_max 11
_diffrn_reflns_limit_h_min -6
_diffrn_reflns_limit_k_max 11
_diffrn_reflns_limit_k_min -12
_diffrn_reflns_limit_l_max 17
_diffrn_reflns_limit_l_min -17
_diffrn_reflns_number 1783
_diffrn_reflns_theta_full 27.00
_diffrn_reflns_theta_max 29.11
_diffrn_reflns_theta_min 3.05
_diffrn_standards_decay_% nil
_exptl_absorpt_coefficient_mu 0.700
_exptl_absorpt_correction_T_max 1.00
_exptl_absorpt_correction_T_min 0.91
_exptl_absorpt_correction_type multi-scan
_exptl_absorpt_process_details 'ABSPACK(CrysAlis, Oxford Diffraction)'
_exptl_crystal_colour colourless
_exptl_crystal_density_diffrn 2.175
_exptl_crystal_density_method 'not measured'
_exptl_crystal_description block
_exptl_crystal_F_000 744
_exptl_crystal_size_max 0.1
_exptl_crystal_size_mid 0.1
_exptl_crystal_size_min 0.1
_refine_diff_density_max 0.661
_refine_diff_density_min -0.459
_refine_diff_density_rms 0.100
_refine_ls_extinction_method none
_refine_ls_goodness_of_fit_ref 1.118
_refine_ls_hydrogen_treatment undef
_refine_ls_matrix_type full
_refine_ls_number_parameters 60
_refine_ls_number_reflns 699
_refine_ls_number_restraints 18
_refine_ls_restrained_S_all 1.125
_refine_ls_R_factor_all 0.0416
_refine_ls_R_factor_gt 0.0350
_refine_ls_shift/su_max 0.001
_refine_ls_shift/su_mean 0.000
_refine_ls_structure_factor_coef Fsqd
_refine_ls_weighting_details 'calc w=1/[\s^2^(Fo^2^)+(0.0391P)^2^+4.6707P] where P=(Fo^2^+2Fc^2^)/3'
_refine_ls_weighting_scheme calc
_refine_ls_wR_factor_gt 0.0916
_refine_ls_wR_factor_ref 0.0938
_reflns_number_gt 598
_reflns_number_total 699
_reflns_threshold_expression >2sigma(I)
_cod_data_source_file SiO2(Q)150.cif
_cod_data_source_block ma150
_cod_original_sg_symbol_H-M I4/m
_cod_database_code 1516308

loop_
_symmetry_equiv_pos_as_xyz
'x, y, z'
'-x, -y, z'
'-y, x, z'
'y, -x, z'
'x+1/2, y+1/2, z+1/2'
'-x+1/2, -y+1/2, z+1/2'
'-y+1/2, x+1/2, z+1/2'
'y+1/2, -x+1/2, z+1/2'
'-x, -y, -z'
'x, y, -z'
'y, -x, -z'
'-y, x, -z'
'-x+1/2, -y+1/2, -z+1/2'
'x+1/2, y+1/2, -z+1/2'
'y+1/2, -x+1/2, -z+1/2'
'-y+1/2, x+1/2, -z+1/2'

loop_
_atom_site_label
_atom_site_type_symbol
_atom_site_fract_x
_atom_site_fract_y
_atom_site_fract_z
_atom_site_U_iso_or_equiv
_atom_site_adp_type
_atom_site_occupancy
_atom_site_symmetry_multiplicity
_atom_site_calc_flag
_atom_site_refinement_flags
Si1 Si 0.45944(7) 0.26915(7) 0.38627(5) 0.0069(2) Uani 1 1 d .
Si2 Si 0.5000 0.0000 0.2500 0.0061(3) Uani 1 4 d S
F1 F 0.5000 0.5000 0.5000 0.0186(10) Uani 1 8 d S
O1 O 0.43059(19) 0.12672(18) 0.31822(13) 0.0092(4) Uani 1 1 d .
O2 O 0.6191(2) 0.3300(2) 0.35802(14) 0.0145(4) Uani 1 1 d U
O3 O 0.4485(3) 0.2119(3) 0.5000 0.0157(6) Uani 1 2 d SU
N1 N 0.1306(13) 0.0532(15) 0.5000 0.037(2) Uani 0.25 2 d SP
C1 C 0.1306(13) 0.0532(15) 0.5000 0.037(2) Uani 0.25 2 d SP
C2 C 0.066(2) 0.133(2) 0.4337(16) 0.098(6) Uani 0.40 1 d PU
C3 C 0.168(6) -0.005(6) 0.5000 0.111(18) Uiso 0.30 2 d SP
C4 C -0.076(3) 0.057(3) 0.3944(19) 0.053(6) Uiso 0.20 1 d P

loop_
_atom_site_aniso_label
_atom_site_aniso_U_11
_atom_site_aniso_U_22
_atom_site_aniso_U_33
_atom_site_aniso_U_23
_atom_site_aniso_U_13
_atom_site_aniso_U_12
Si1 0.0068(3) 0.0070(3) 0.0070(3) -0.0006(3) 0.0004(3) 0.0002(2)
Si2 0.0059(4) 0.0059(4) 0.0067(6) 0.000 0.000 0.000
F1 0.0200(15) 0.0200(15) 0.016(2) 0.000 0.000 0.000
O1 0.0092(8) 0.0082(8) 0.0102(8) -0.0025(7) 0.0011(7) 0.0000(7)
O2 0.0113(9) 0.0140(9) 0.0182(9) -0.0069(8) 0.0050(7) -0.0044(7)
O3 0.0277(15) 0.0117(13) 0.0076(12) 0.000 0.000 -0.0037(11)
N1 0.029(5) 0.044(7) 0.038(6) 0.000 0.000 0.001(5)
C1 0.029(5) 0.044(7) 0.038(6) 0.000 0.000 0.001(5)
C2 0.101(8) 0.091(8) 0.103(8) 0.020(6) 0.016(6) -0.013(6)

loop_
_atom_type_symbol
_atom_type_description
_atom_type_scat_dispersion_real
_atom_type_scat_dispersion_imag
_atom_type_scat_source
C C 0.0033 0.0016 'International Tables Vol C Tables 4.2.6.8 and 6.1.1.4'
H H 0.0000 0.0000 'International Tables Vol C Tables 4.2.6.8 and 6.1.1.4'
N N 0.0061 0.0033 'International Tables Vol C Tables 4.2.6.8 and 6.1.1.4'
O O 0.0106 0.0060 'International Tables Vol C Tables 4.2.6.8 and 6.1.1.4'
F F 0.0171 0.0103 'International Tables Vol C Tables 4.2.6.8 and 6.1.1.4'
Si Si 0.0817 0.0704 'International Tables Vol C Tables 4.2.6.8 and 6.1.1.4'

loop_
_geom_angle_atom_site_label_1
_geom_angle_atom_site_label_2
_geom_angle_atom_site_label_3
_geom_angle
_geom_angle_site_symmetry_1
_geom_angle_site_symmetry_3
O2 Si1 O2 113.14(15) . 4_565
O2 Si1 O1 107.23(10) . .
O2 Si1 O1 105.12(10) 4_565 .
O2 Si1 O3 112.98(13) . .
O2 Si1 O3 112.49(13) 4_565 .
O1 Si1 O3 105.05(11) . .
O1 Si2 O1 108.82(6) 16_545 .
O1 Si2 O1 108.82(6) 16_545 2_655
O1 Si2 O1 110.78(13) . 2_655
O1 Si2 O1 110.78(13) 16_545 15
O1 Si2 O1 108.82(6) . 15
O1 Si2 O1 108.82(6) 2_655 15
Si2 O1 Si1 147.12(12) . .
Si1 O2 Si1 140.96(13) . 3_655
Si1 O3 Si1 141.34(19) 10_556 .
C3 N1 C2 136.3(14) . 10_556
C3 N1 C2 136.3(14) . .
C2 N1 C2 87(2) 10_556 .
C3 N1 C2 48(3) . 4
C2 N1 C2 151.6(17) 10_556 4
C2 N1 C2 90.8(19) . 4
C3 N1 C2 48(3) . 11_556
C2 N1 C2 90.8(19) 10_556 11_556
C2 N1 C2 151.6(17) . 11_556
C2 N1 C2 78.3(18) 4 11_556
C3 N1 C3 165(6) . 3
C2 N1 C3 44.0(11) 10_556 3
C2 N1 C3 44.0(11) . 3
C2 N1 C3 122.4(15) 4 3
C2 N1 C3 122.4(15) 11_556 3
C3 N1 C4 110(2) . 4
C2 N1 C4 109.9(16) 10_556 4
C2 N1 C4 27.9(13) . 4
C2 N1 C4 63.0(16) 4 4
C2 N1 C4 132.4(14) 11_556 4
C3 N1 C4 66.0(12) 3 4
C3 N1 C4 110(2) . 11_556
C2 N1 C4 27.9(13) 10_556 11_556
C2 N1 C4 109.9(16) . 11_556
C2 N1 C4 132.4(14) 4 11_556
C2 N1 C4 63.0(16) 11_556 11_556
C3 N1 C4 66.0(12) 3 11_556
C4 N1 C4 127(2) 4 11_556
C3 N1 C4 71(3) . 2
C2 N1 C4 136.5(13) 10_556 2
C2 N1 C4 69.6(15) . 2
C2 N1 C4 22.9(12) 4 2
C2 N1 C4 93.8(12) 11_556 2
C3 N1 C4 99.8(15) 3 2
C4 N1 C4 41.9(15) 4 2
C4 N1 C4 130.9(16) 11_556 2
C3 N1 C4 71(3) . 9_556
C2 N1 C4 69.6(15) 10_556 9_556
C2 N1 C4 136.5(13) . 9_556
C2 N1 C4 93.8(12) 4 9_556
C2 N1 C4 22.9(12) 11_556 9_556
C3 N1 C4 99.8(15) 3 9_556
C4 N1 C4 130.9(16) 4 9_556
C4 N1 C4 41.9(15) 11_556 9_556
C4 N1 C4 103.1(19) 2 9_556
C3 N1 N1 55(6) . 11_556
C2 N1 N1 110.1(11) 10_556 11_556
C2 N1 N1 110.1(11) . 11_556
C2 N1 N1 44.9(10) 4 11_556
C2 N1 N1 44.9(10) 11_556 11_556
C3 N1 N1 110(2) 3 11_556
C4 N1 N1 87.5(10) 4 11_556
C4 N1 N1 87.5(10) 11_556 11_556
C4 N1 N1 51.6(9) 2 11_556
C4 N1 N1 51.6(9) 9_556 11_556
C3 N1 C1 55(6) . 11_556
C2 N1 C1 110.1(11) 10_556 11_556
C2 N1 C1 110.1(11) . 11_556
C2 N1 C1 44.9(10) 4 11_556
C2 N1 C1 44.9(10) 11_556 11_556
C3 N1 C1 110(2) 3 11_556
C4 N1 C1 87.5(10) 4 11_556
C4 N1 C1 87.5(10) 11_556 11_556
C4 N1 C1 51.6(9) 2 11_556
C4 N1 C1 51.6(9) 9_556 11_556
N1 N1 C1 0.0(8) 11_556 11_556
C4 C2 C3 136(5) 4 3
C4 C2 N1 98(3) 4 .
C3 C2 N1 81(3) 3 .
C4 C2 C1 110(3) 4 3
C3 C2 C1 26(3) 3 3
N1 C2 C1 85.0(13) . 3
C4 C2 N1 110(3) 4 3
C3 C2 N1 26(3) 3 3
N1 C2 N1 85.0(13) . 3
C1 C2 N1 0.0(12) 3 3
C4 C2 C4 50(3) 4 .
C3 C2 C4 89(3) 3 .
N1 C2 C4 110.8(19) . .
C1 C2 C4 63.9(14) 3 .
N1 C2 C4 63.9(14) 3 .
C4 C2 C2 135(3) 4 10_556
C3 C2 C2 36(3) 3 10_556
N1 C2 C2 46.7(11) . 10_556
C1 C2 C2 50.9(9) 3 10_556
N1 C2 C2 50.9(9) 3 10_556
C4 C2 C2 109.5(12) . 10_556
C4 C2 C3 85(3) 4 .
C3 C2 C3 94(3) 3 .
N1 C2 C3 14.0(10) . .
C1 C2 C3 94.5(18) 3 .
N1 C2 C3 94.5(18) 3 .
C4 C2 C3 106(2) . .
C2 C2 C3 60.6(10) 10_556 .
C4 C2 C4 30(2) 4 2
C3 C2 C4 122(4) 3 2
N1 C2 C4 68.5(15) . 2
C1 C2 C4 101.9(16) 3 2
N1 C2 C4 101.9(16) 3 2
C4 C2 C4 61.2(16) . 2
C2 C2 C4 106.8(10) 10_556 2
C3 C2 C4 56.2(17) . 2
C4 C2 C2 70(3) 4 3
C3 C2 C2 67(3) 3 3
N1 C2 C2 104.6(9) . 3
C1 C2 C2 42.3(11) 3 3
N1 C2 C2 42.3(11) 3 3
C4 C2 C2 21.7(10) . 3
C2 C2 C2 90.000(6) 10_556 3
C3 C2 C2 105.3(19) . 3
C4 C2 C2 75.1(10) 2 3
C4 C2 C2 51(3) 4 4
C3 C2 C2 116(3) 3 4
N1 C2 C2 46.9(13) . 4
C1 C2 C2 103.4(9) 3 4
N1 C2 C2 103.4(9) 3 4
C4 C2 C2 80.9(12) . 4
C2 C2 C2 90.000(2) 10_556 4
C3 C2 C2 33.9(13) . 4
C4 C2 C2 22.8(8) 2 4
C2 C2 C2 90.000(5) 3 4
N1 C3 C2 106(4) . 4
N1 C3 C2 106(4) . 11_556
C2 C3 C2 108(5) 4 11_556
N1 C3 N1 105(6) . 11_556
C2 C3 N1 55(3) 4 11_556
C2 C3 N1 55(3) 11_556 11_556
N1 C3 C1 105(6) . 11_556
C2 C3 C1 55(3) 4 11_556
C2 C3 C1 55(3) 11_556 11_556
N1 C3 C1 0.0(10) 11_556 11_556
N1 C3 C4 88(4) . 2
C2 C3 C4 18(2) 4 2
C2 C3 C4 113(4) 11_556 2
N1 C3 C4 57.7(19) 11_556 2
C1 C3 C4 57.7(19) 11_556 2
N1 C3 C4 88(4) . 9_556
C2 C3 C4 113(4) 4 9_556
C2 C3 C4 18(2) 11_556 9_556
N1 C3 C4 57.7(19) 11_556 9_556
C1 C3 C4 57.7(19) 11_556 9_556
C4 C3 C4 112(4) 2 9_556
N1 C3 C2 29.7(11) . 10_556
C2 C3 C2 127(4) 4 10_556
C2 C3 C2 79(3) 11_556 10_556
N1 C3 C2 100(3) 11_556 10_556
C1 C3 C2 100(3) 11_556 10_556
C4 C3 C2 110(3) 2 10_556
C4 C3 C2 62.2(17) 9_556 10_556
N1 C3 C2 29.7(11) . .
C2 C3 C2 79(3) 4 .
C2 C3 C2 127(4) 11_556 .
N1 C3 C2 100(3) 11_556 .
C1 C3 C2 100(3) 11_556 .
C4 C3 C2 62.2(17) 2 .
C4 C3 C2 110(3) 9_556 .
C2 C3 C2 58.9(19) 10_556 .
N1 C3 C4 52(2) . 4
C2 C3 C4 56(2) 4 4
C2 C3 C4 131(4) 11_556 4
N1 C3 C4 86(2) 11_556 4
C1 C3 C4 86(2) 11_556 4
C4 C3 C4 39.5(15) 2 4
C4 C3 C4 117(3) 9_556 4
C2 C3 C4 79(2) 10_556 4
C2 C3 C4 23.1(11) . 4
N1 C3 C4 52(2) . 11_556
C2 C3 C4 131(4) 4 11_556
C2 C3 C4 56(2) 11_556 11_556
N1 C3 C4 86(2) 11_556 11_556
C1 C3 C4 86(2) 11_556 11_556
C4 C3 C4 117(3) 2 11_556
C4 C3 C4 39.5(15) 9_556 11_556
C2 C3 C4 23.1(11) 10_556 11_556
C2 C3 C4 79(2) . 11_556
C4 C3 C4 97(3) 4 11_556
C2 C4 C4 103(4) 3 3
C2 C4 C4 133(3) 3 4
C4 C4 C4 90.000(7) 3 4
C2 C4 C2 107(3) 3 .
C4 C4 C2 108.8(18) 3 .
C4 C4 C2 27.7(17) 4 .
C2 C4 N1 54(3) 3 3
C4 C4 N1 113.9(8) 3 3
C4 C4 N1 78.8(17) 4 3
C2 C4 N1 53.0(12) . 3
C2 C4 C1 54(3) 3 3
C4 C4 C1 113.9(8) 3 3
C4 C4 C1 78.8(17) 4 3
C2 C4 C1 53.0(12) . 3
N1 C4 C1 0.000(1) 3 3
C2 C4 C3 27(3) 3 9_556
C4 C4 C3 78(3) 3 9_556
C4 C4 C3 121.7(17) 4 9_556
C2 C4 C3 105(2) . 9_556
N1 C4 C3 56.3(18) 3 9_556
C1 C4 C3 56.3(18) 3 9_556
C2 C4 C4 129(3) 3 2
C4 C4 C4 45.000(4) 3 2
C4 C4 C4 45.000(3) 4 2
C2 C4 C4 66.5(19) . 2
N1 C4 C4 98.6(14) 3 2
C1 C4 C4 98.6(14) 3 2
C3 C4 C4 103(2) 9_556 2
C2 C4 N1 47(3) 3 9_556
C4 C4 N1 59.3(15) 3 9_556
C4 C4 N1 110.8(10) 4 9_556
C2 C4 N1 102.5(17) . 9_556
N1 C4 N1 64.9(10) 3 9_556
C1 C4 N1 64.9(10) 3 9_556
C3 C4 N1 20.5(18) 9_556 9_556
C4 C4 N1 83.7(15) 2 9_556
C2 C4 C1 47(3) 3 9_556
C4 C4 C1 59.3(15) 3 9_556
C4 C4 C1 110.8(10) 4 9_556
C2 C4 C1 102.5(17) . 9_556
N1 C4 C1 64.9(10) 3 9_556
C1 C4 C1 64.9(10) 3 9_556
C3 C4 C1 20.5(18) 9_556 9_556
C4 C4 C1 83.7(15) 2 9_556
N1 C4 C1 0.0(9) 9_556 9_556
C2 C4 C2 87(3) 3 2
C4 C4 C2 17.6(12) 3 2
C4 C4 C2 95.1(18) 4 2
C2 C4 C2 106.8(19) . 2
N1 C4 C2 98.4(16) 3 2
C1 C4 C2 98.4(16) 3 2
C3 C4 C2 62(2) 9_556 2
C4 C4 C2 52.3(18) 2 2
N1 C4 C2 41.9(9) 9_556 2
C1 C4 C2 41.9(9) 9_556 2
C2 C4 C3 72(3) 3 3
C4 C4 C3 118.3(17) 3 3
C4 C4 C3 62(2) 4 3
C2 C4 C3 35.3(16) . 3
N1 C4 C3 18.3(13) 3 3
C1 C4 C3 18.3(13) 3 3
C3 C4 C3 74(2) 9_556 3
C4 C4 C3 90(2) 2 3
N1 C4 C3 79.9(15) 9_556 3
C1 C4 C3 79.9(15) 9_556 3
C2 C4 C3 106.1(19) 2 3

loop_
_geom_bond_atom_site_label_1
_geom_bond_atom_site_label_2
_geom_bond_distance
_geom_bond_site_symmetry_2
Si1 O2 1.6072(19) .
Si1 O2 1.6090(19) 4_565
Si1 O1 1.6105(18) .
Si1 O3 1.6108(11) .
Si2 O1 1.6054(17) 16_545
Si2 O1 1.6054(17) .
Si2 O1 1.6054(17) 2_655
Si2 O1 1.6054(17) 15
O2 Si1 1.6090(19) 3_655
O3 Si1 1.6108(11) 10_556
N1 C3 0.63(5) .
N1 C2 1.29(2) 10_556
N1 C2 1.29(2) .
N1 C2 1.41(2) 4
N1 C2 1.41(2) 11_556
N1 C3 1.55(5) 3
N1 C4 1.58(3) 4
N1 C4 1.58(3) 11_556
N1 C4 1.80(3) 2
N1 C4 1.80(3) 9_556
N1 N1 1.825(16) 11_556
N1 C1 1.825(16) 11_556
C2 C4 0.75(3) 4
C2 C3 1.09(3) 3
C2 C1 1.41(2) 3
C2 N1 1.41(2) 3
C2 C4 1.57(4) .
C2 C2 1.77(4) 10_556
C2 C3 1.80(5) .
C2 C4 1.82(4) 2
C2 C2 1.92(3) 3
C2 C2 1.92(3) 4
C3 C2 1.09(3) 4
C3 C2 1.09(3) 11_556
C3 N1 1.55(5) 11_556
C3 C1 1.55(5) 11_556
C3 C4 1.71(4) 2
C3 C4 1.71(4) 9_556
C3 C2 1.80(5) 10_556
C3 C4 1.89(5) 4
C3 C4 1.89(5) 11_556
C4 C2 0.75(3) 3
C4 C4 1.23(4) 3
C4 C4 1.23(4) 4
C4 N1 1.58(3) 3
C4 C1 1.58(3) 3
C4 C3 1.71(4) 9_556
C4 C4 1.73(5) 2
C4 N1 1.80(3) 9_556
C4 C1 1.80(3) 9_556
C4 C2 1.82(4) 2
C4 C3 1.89(5) 3
